data_1545658
loop_
_publ_author_name
'Garmendia, Sofiem'
'Mantione, Daniele'
'Alonso-de Castro, Silvia'
'Jehanno, Coralie'
'Lezama, Luis'
'Hedrick, James L.'
'Mecerreyes, David'
'Salassa, Luca'
'Sardon, Haritz'

_publ_section_title
;
 Polyurethane based organic macromolecular contrast agents (PU-ORCAs) for
 magnetic resonance imaging
;
_journal_issue 17
_journal_name_full 'Polym. Chem.'
_journal_page_first 2693
_journal_paper_doi 10.1039/C7PY00166E
_journal_volume 8
_journal_year 2017
_chemical_compound_source 'synthesis as described'
_chemical_formula_moiety 'C17 H30 N1 O5'
_chemical_formula_sum 'C17 H30 N O5'
_chemical_formula_weight 328.42
_space_group_crystal_system monoclinic
_space_group_IT_number 13
_space_group_name_Hall '-P 2yac'
_space_group_name_H-M_alt 'P 1 2/n 1'
_symmetry_cell_setting monoclinic
_symmetry_Int_Tables_number 13
_symmetry_space_group_name_Hall '-P 2yac'
_symmetry_space_group_name_H-M 'P 1 2/n 1'
_atom_sites_solution_hydrogens geom
_atom_sites_solution_primary iterative
_audit_creation_date 2016-03-01T11:25:31-00:00
_audit_creation_method 'WinGX routine CIF_UPDATE'
_audit_update_record
;
2016-03-16 deposited with the CCDC.
2017-03-27 downloaded from the CCDC.
;
_cell_angle_alpha 90
_cell_angle_beta 106.5020(15)
_cell_angle_gamma 90
_cell_formula_units_Z 4
_cell_length_a 17.1821(2)
_cell_length_b 6.16924(7)
_cell_length_c 17.8483(2)
_cell_measurement_reflns_used 9237
_cell_measurement_temperature 150.00(10)
_cell_measurement_theta_max 76.346
_cell_measurement_theta_min 3.116
_cell_measurement_wavelength 1.54184
_cell_volume 1814.00(4)
_computing_cell_refinement 'CrysAlis Pro (Oxford Diffraction Ltd., 2011)'
_computing_data_collection 'CrysAlis Pro (Oxford Diffraction Ltd., 2011)'
_computing_data_reduction 'CrysAlis Pro (Oxford Diffraction Ltd., 2011)'
_computing_molecular_graphics 'Diamond v.3.2f (Crystal Impact GbR, 2008)'
_computing_publication_material 'WinGX publication routines (Farrugia, 1999)'
_computing_structure_refinement 'SHELXL-97 (Sheldrick, 2008)'
_computing_structure_solution 'OLEX2 (Dolomanov et al, 2009)'
_diffrn_ambient_temperature 150.00(10)
_diffrn_detector 'CCD plate'
_diffrn_detector_area_resol_mean 5.2012
_diffrn_detector_type Atlas
_diffrn_measured_fraction_theta_full 0.995
_diffrn_measured_fraction_theta_max 0.996
_diffrn_measurement_details
;
#__ type_ start__ end____ width___ exp.time_
  1 omega  -72.00  -15.00   1.0000    1.0000
omega____ theta____ kappa____ phi______ frames
    -      -40.9506  -47.0000 -101.0000 57

#__ type_ start__ end____ width___ exp.time_
  2 omega   15.00   78.00   1.0000    1.0000
omega____ theta____ kappa____ phi______ frames
    -       40.9506 -125.0000 -120.0000 63

#__ type_ start__ end____ width___ exp.time_
  3 omega  -29.00   55.00   1.0000    1.0000
omega____ theta____ kappa____ phi______ frames
    -       40.9506  -37.0000    0.0000 84

#__ type_ start__ end____ width___ exp.time_
  4 omega -150.00  -91.00   1.0000    2.0000
omega____ theta____ kappa____ phi______ frames
    -      -83.0000 -111.0000    0.0000 59

#__ type_ start__ end____ width___ exp.time_
  5 omega   37.00   65.00   1.0000    2.0000
omega____ theta____ kappa____ phi______ frames
    -      113.0000  -30.0000  -90.0000 28

#__ type_ start__ end____ width___ exp.time_
  6 omega   34.00  142.00   1.0000    2.0000
omega____ theta____ kappa____ phi______ frames
    -      113.0000  -77.0000  150.0000 108

#__ type_ start__ end____ width___ exp.time_
  7 omega   45.00   77.00   1.0000    2.0000
omega____ theta____ kappa____ phi______ frames
    -      113.0000  -45.0000  -60.0000 32

#__ type_ start__ end____ width___ exp.time_
  8 omega   38.00   69.00   1.0000    2.0000
omega____ theta____ kappa____ phi______ frames
    -      113.0000  -30.0000  150.0000 31

#__ type_ start__ end____ width___ exp.time_
  9 omega   35.00   69.00   1.0000    2.0000
omega____ theta____ kappa____ phi______ frames
    -      113.0000  -30.0000 -120.0000 34

#__ type_ start__ end____ width___ exp.time_
 10 omega   45.00   77.00   1.0000    2.0000
omega____ theta____ kappa____ phi______ frames
    -      113.0000  -45.0000  -30.0000 32

#__ type_ start__ end____ width___ exp.time_
 11 omega   35.00   66.00   1.0000    2.0000
omega____ theta____ kappa____ phi______ frames
    -      113.0000  -30.0000 -180.0000 31

#__ type_ start__ end____ width___ exp.time_
 12 omega   36.00   68.00   1.0000    2.0000
omega____ theta____ kappa____ phi______ frames
    -      113.0000  -30.0000 -150.0000 32

#__ type_ start__ end____ width___ exp.time_
 13 omega   79.00  148.00   1.0000    2.0000
omega____ theta____ kappa____ phi______ frames
    -      113.0000   15.0000 -180.0000 69

#__ type_ start__ end____ width___ exp.time_
 14 omega   49.00   98.00   1.0000    2.0000
omega____ theta____ kappa____ phi______ frames
    -      113.0000  -94.0000   60.0000 49

#__ type_ start__ end____ width___ exp.time_
 15 omega   14.00   40.00   1.0000    1.0000
omega____ theta____ kappa____ phi______ frames
    -       40.9506   19.0000 -180.0000 26

#__ type_ start__ end____ width___ exp.time_
 16 omega   56.00  120.00   1.0000    1.0000
omega____ theta____ kappa____ phi______ frames
    -       40.9506   19.0000 -180.0000 64

#__ type_ start__ end____ width___ exp.time_
 17 omega  -79.00  -38.00   1.0000    2.0000
omega____ theta____ kappa____ phi______ frames
    -      -83.0000  178.0000  150.0000 41

#__ type_ start__ end____ width___ exp.time_
 18 omega -156.00 -100.00   1.0000    2.0000
omega____ theta____ kappa____ phi______ frames
    -      -83.0000  178.0000  150.0000 56

#__ type_ start__ end____ width___ exp.time_
 19 omega  -44.00  -18.00   1.0000    2.0000
omega____ theta____ kappa____ phi______ frames
    -      -83.0000   30.0000   30.0000 26

#__ type_ start__ end____ width___ exp.time_
 20 omega   84.00  111.00   1.0000    2.0000
omega____ theta____ kappa____ phi______ frames
    -      113.0000 -111.0000 -180.0000 27

#__ type_ start__ end____ width___ exp.time_
 21 omega   33.00   89.00   1.0000    2.0000
omega____ theta____ kappa____ phi______ frames
    -      113.0000  -94.0000  120.0000 56

#__ type_ start__ end____ width___ exp.time_
 22 omega   35.00   68.00   1.0000    2.0000
omega____ theta____ kappa____ phi______ frames
    -      113.0000  -30.0000    0.0000 33

#__ type_ start__ end____ width___ exp.time_
 23 omega   82.00  109.00   1.0000    2.0000
omega____ theta____ kappa____ phi______ frames
    -      113.0000   77.0000   30.0000 27

#__ type_ start__ end____ width___ exp.time_
 24 omega   64.00  116.00   1.0000    2.0000
omega____ theta____ kappa____ phi______ frames
    -      113.0000 -111.0000    0.0000 52

#__ type_ start__ end____ width___ exp.time_
 25 omega  127.00  153.00   1.0000    2.0000
omega____ theta____ kappa____ phi______ frames
    -      113.0000   77.0000   30.0000 26

#__ type_ start__ end____ width___ exp.time_
 26 omega   38.00   64.00   1.0000    2.0000
omega____ theta____ kappa____ phi______ frames
    -      113.0000 -111.0000 -180.0000 26

#__ type_ start__ end____ width___ exp.time_
 27 omega   94.00  158.00   1.0000    2.0000
omega____ theta____ kappa____ phi______ frames
    -      113.0000   61.0000 -180.0000 64

#__ type_ start__ end____ width___ exp.time_
 28 omega   81.00  107.00   1.0000    2.0000
omega____ theta____ kappa____ phi______ frames
    -      113.0000  -94.0000 -150.0000 26

#__ type_ start__ end____ width___ exp.time_
 29 omega   39.00   65.00   1.0000    2.0000
omega____ theta____ kappa____ phi______ frames
    -      113.0000  -30.0000  -60.0000 26

#__ type_ start__ end____ width___ exp.time_
 30 omega   94.00  147.00   1.0000    2.0000
omega____ theta____ kappa____ phi______ frames
    -      113.0000   45.0000   90.0000 53

#__ type_ start__ end____ width___ exp.time_
 31 omega   83.00  108.00   1.0000    2.0000
omega____ theta____ kappa____ phi______ frames
    -      113.0000  -94.0000   60.0000 25

#__ type_ start__ end____ width___ exp.time_
 32 omega   53.00  104.00   1.0000    2.0000
omega____ theta____ kappa____ phi______ frames
    -      113.0000 -111.0000  -30.0000 51
;
_diffrn_measurement_device '\k-geometry diffractometer'
_diffrn_measurement_device_type 'Agilent SuperNova'
_diffrn_measurement_method '\w scans'
_diffrn_orient_matrix_UB_11 0.0047432
_diffrn_orient_matrix_UB_12 0.2068542
_diffrn_orient_matrix_UB_13 -0.0468774
_diffrn_orient_matrix_UB_21 -0.0714841
_diffrn_orient_matrix_UB_22 0.0978331
_diffrn_orient_matrix_UB_23 0.0246534
_diffrn_orient_matrix_UB_31 0.060072
_diffrn_orient_matrix_UB_32 0.1000069
_diffrn_orient_matrix_UB_33 0.0728034
_diffrn_radiation_monochromator 'Multilayer optics'
_diffrn_radiation_probe x-ray
_diffrn_radiation_source 'Nova (Cu) X-ray micro-source'
_diffrn_radiation_type CuK\a
_diffrn_radiation_wavelength 1.54184
_diffrn_reflns_av_R_equivalents 0.0257
_diffrn_reflns_av_unetI/netI 0.0344
_diffrn_reflns_Laue_measured_fraction_full 0.995
_diffrn_reflns_Laue_measured_fraction_max 0.996
_diffrn_reflns_limit_h_max 21
_diffrn_reflns_limit_h_min -18
_diffrn_reflns_limit_k_max 7
_diffrn_reflns_limit_k_min -7
_diffrn_reflns_limit_l_max 22
_diffrn_reflns_limit_l_min -22
_diffrn_reflns_number 14777
_diffrn_reflns_point_group_measured_fraction_max 0.996
_diffrn_reflns_theta_full 67.684
_diffrn_reflns_theta_max 69.986
_diffrn_reflns_theta_min 3.151
_diffrn_source 'SuperNova (Cu) X-ray Source'
_diffrn_source_current 0.8
_diffrn_source_power 0.04
_diffrn_source_voltage 50
_exptl_absorpt_coefficient_mu 0.716
_exptl_absorpt_correction_T_max 0.904
_exptl_absorpt_correction_T_min 0.788
_exptl_absorpt_correction_type analytical
_exptl_absorpt_process_details
;
        CrysAlisPro, Agilent Technologies,
        Version 1.171.36.24 (release 03-12-2012 CrysAlis171 .NET)
        (compiled Dec  3 2012,18:21:49)
Analytical numeric absorption correction using a multifaceted crystal
                        model based on expressions derived by R.C. Clark & J.S.
        (Clark, R. C. & Reid, J. S. (1995). Acta Cryst. A51, 887-897)
;
_exptl_crystal_colour colourless
_exptl_crystal_density_diffrn 1.203
_exptl_crystal_density_method 'not measured'
_exptl_crystal_description orange
_exptl_crystal_F_000 716
_exptl_crystal_size_max 0.4142
_exptl_crystal_size_mid 0.2117
_exptl_crystal_size_min 0.1633
_refine_diff_density_max 0.313
_refine_diff_density_min -0.155
_refine_diff_density_rms 0.032
_refine_ls_extinction_method none
_refine_ls_goodness_of_fit_ref 1.028
_refine_ls_hydrogen_treatment constr
_refine_ls_matrix_type full
_refine_ls_number_parameters 215
_refine_ls_number_reflns 3429
_refine_ls_number_restraints 0
_refine_ls_restrained_S_all 1.028
_refine_ls_R_factor_all 0.0362
_refine_ls_R_factor_gt 0.0338
_refine_ls_shift/su_max 0.001
_refine_ls_shift/su_mean 0
_refine_ls_structure_factor_coef Fsqd
_refine_ls_weighting_details 'w=1/[\s^2^(Fo^2^)+(0.0435P)^2^+0.4880P] where P=(Fo^2^+2Fc^2^)/3'
_refine_ls_weighting_scheme calc
_refine_ls_wR_factor_gt 0.0858
_refine_ls_wR_factor_ref 0.0878
_reflns_number_gt 3176
_reflns_number_total 3429
_reflns_threshold_expression 'I > 2\s(I)'
_cod_data_source_file c7py00166e2.cif
_cod_data_source_block a20160058_tempodiol
_cod_depositor_comments 'Adding full bibliography for 1545658.cif.'
_cod_original_cell_volume 1813.99(4)
_cod_database_code 1545658

loop_
_space_group_symop_operation_xyz
'x, y, z'
'-x+1/2, y, -z+1/2'
'-x, -y, -z'
'x-1/2, -y, z-1/2'

loop_
_atom_site_label
_atom_site_type_symbol
_atom_site_fract_x
_atom_site_fract_y
_atom_site_fract_z
_atom_site_U_iso_or_equiv
_atom_site_adp_type
_atom_site_occupancy
_atom_site_calc_flag
O1 O 0.63057(5) 0.04880(13) 0.78718(5) 0.0365(2) Uani 1 d
O2 O 0.61373(4) 0.35564(12) 0.84790(4) 0.02520(18) Uani 1 d
O3 O 0.64150(4) 0.09856(12) 1.00864(4) 0.02335(17) Uani 1 d
O4 O 0.66982(4) -0.21681(11) 0.94834(4) 0.02213(17) Uani 1 d
O5 O 0.39829(5) 0.86282(15) 0.63451(5) 0.0386(2) Uani 1 d
N1 N 0.44931(5) 0.74332(14) 0.68382(5) 0.0228(2) Uani 1 d
C1 C 0.64970(6) 0.16683(16) 0.84316(6) 0.0219(2) Uani 1 d
C2 C 0.72121(6) 0.12631(16) 0.91564(6) 0.0219(2) Uani 1 d
C3 C 0.70550(6) 0.21526(16) 0.99000(6) 0.0230(2) Uani 1 d
H3A H 0.7557 0.2035 1.034 0.028 Uiso 1 calc
H3B H 0.6907 0.3705 0.9826 0.028 Uiso 1 calc
C4 C 0.65558(6) -0.12902(17) 1.01740(6) 0.0225(2) Uani 1 d
C5 C 0.73501(6) -0.11744(17) 0.92652(6) 0.0229(2) Uani 1 d
H5A H 0.7394 -0.1824 0.8772 0.027 Uiso 1 calc
H5B H 0.7866 -0.1444 0.9675 0.027 Uiso 1 calc
C6 C 0.79607(7) 0.23566(19) 0.90170(8) 0.0336(3) Uani 1 d
H6A H 0.8059 0.1763 0.8543 0.05 Uiso 1 calc
H6B H 0.8435 0.2084 0.9465 0.05 Uiso 1 calc
H6C H 0.7867 0.3922 0.8955 0.05 Uiso 1 calc
C7 C 0.57650(7) -0.22909(19) 1.02153(7) 0.0305(3) Uani 1 d
H7A H 0.5639 -0.1786 1.0688 0.046 Uiso 1 calc
H7B H 0.5816 -0.3874 1.023 0.046 Uiso 1 calc
H7C H 0.5328 -0.1862 0.9754 0.046 Uiso 1 calc
C8 C 0.72505(7) -0.18291(18) 1.08966(6) 0.0295(2) Uani 1 d
H8A H 0.7748 -0.1115 1.086 0.044 Uiso 1 calc
H8B H 0.7334 -0.3402 1.093 0.044 Uiso 1 calc
H8C H 0.7116 -0.1317 1.1365 0.044 Uiso 1 calc
C9 C 0.54618(6) 0.42162(17) 0.78184(6) 0.0211(2) Uani 1 d
H9 H 0.5116 0.2944 0.7587 0.025 Uiso 1 calc
C10 C 0.57784(6) 0.53421(17) 0.72117(6) 0.0226(2) Uani 1 d
H10A H 0.6107 0.4305 0.7006 0.027 Uiso 1 calc
H10B H 0.6138 0.6551 0.7462 0.027 Uiso 1 calc
C11 C 0.50927(6) 0.62356(17) 0.65291(6) 0.0229(2) Uani 1 d
C12 C 0.42562(6) 0.67705(17) 0.75473(6) 0.0221(2) Uani 1 d
C13 C 0.49916(6) 0.58215(17) 0.81568(6) 0.0217(2) Uani 1 d
H13A H 0.5358 0.7019 0.8405 0.026 Uiso 1 calc
H13B H 0.4804 0.5095 0.8569 0.026 Uiso 1 calc
C14 C 0.54495(7) 0.7869(2) 0.60738(7) 0.0320(3) Uani 1 d
H14A H 0.5019 0.8405 0.5625 0.048 Uiso 1 calc
H14B H 0.5872 0.7164 0.5889 0.048 Uiso 1 calc
H14C H 0.5686 0.9087 0.6415 0.048 Uiso 1 calc
C15 C 0.46581(7) 0.4415(2) 0.59822(6) 0.0324(3) Uani 1 d
H15A H 0.4486 0.3289 0.6288 0.049 Uiso 1 calc
H15B H 0.503 0.3786 0.5714 0.049 Uiso 1 calc
H15C H 0.4181 0.5007 0.5595 0.049 Uiso 1 calc
C16 C 0.35550(7) 0.5148(2) 0.73107(7) 0.0341(3) Uani 1 d
H16A H 0.3111 0.5774 0.6894 0.051 Uiso 1 calc
H16B H 0.3361 0.482 0.7764 0.051 Uiso 1 calc
H16C H 0.3744 0.3812 0.7122 0.051 Uiso 1 calc
C17 C 0.39736(7) 0.8794(2) 0.78859(7) 0.0323(3) Uani 1 d
H17A H 0.441 0.9875 0.8006 0.048 Uiso 1 calc
H17B H 0.3835 0.8413 0.8365 0.048 Uiso 1 calc
H17C H 0.3495 0.9396 0.7504 0.048 Uiso 1 calc

loop_
_atom_site_aniso_label
_atom_site_aniso_U_11
_atom_site_aniso_U_22
_atom_site_aniso_U_33
_atom_site_aniso_U_23
_atom_site_aniso_U_13
_atom_site_aniso_U_12
O1 0.0478(5) 0.0259(4) 0.0283(4) -0.0069(3) -0.0013(4) 0.0083(4)
O2 0.0277(4) 0.0202(4) 0.0224(4) -0.0010(3) -0.0014(3) 0.0056(3)
O3 0.0241(4) 0.0207(4) 0.0245(4) -0.0015(3) 0.0056(3) 0.0031(3)
O4 0.0249(4) 0.0179(3) 0.0239(4) -0.0020(3) 0.0074(3) -0.0013(3)
O5 0.0346(4) 0.0459(5) 0.0317(4) 0.0138(4) 0.0037(4) 0.0168(4)
N1 0.0222(4) 0.0242(4) 0.0204(4) 0.0028(3) 0.0032(3) 0.0042(3)
C1 0.0249(5) 0.0166(5) 0.0246(5) 0.0011(4) 0.0075(4) 0.0001(4)
C2 0.0197(5) 0.0182(5) 0.0266(5) 0.0011(4) 0.0047(4) 0.0004(4)
C3 0.0242(5) 0.0172(5) 0.0242(5) -0.0012(4) 0.0012(4) -0.0004(4)
C4 0.0258(5) 0.0196(5) 0.0213(5) -0.0012(4) 0.0055(4) 0.0005(4)
C5 0.0215(5) 0.0198(5) 0.0276(5) 0.0011(4) 0.0074(4) 0.0032(4)
C6 0.0274(6) 0.0287(6) 0.0453(7) 0.0044(5) 0.0113(5) -0.0042(5)
C7 0.0314(6) 0.0324(6) 0.0299(6) -0.0027(5) 0.0122(5) -0.0055(5)
C8 0.0340(6) 0.0256(5) 0.0252(5) 0.0031(4) 0.0023(5) 0.0020(5)
C9 0.0214(5) 0.0200(5) 0.0185(5) 0.0005(4) 0.0002(4) 0.0011(4)
C10 0.0212(5) 0.0234(5) 0.0236(5) -0.0010(4) 0.0070(4) 0.0032(4)
C11 0.0263(5) 0.0240(5) 0.0189(5) -0.0010(4) 0.0071(4) 0.0017(4)
C12 0.0193(5) 0.0250(5) 0.0224(5) 0.0002(4) 0.0064(4) 0.0010(4)
C13 0.0227(5) 0.0241(5) 0.0182(5) 0.0009(4) 0.0055(4) 0.0005(4)
C14 0.0389(6) 0.0336(6) 0.0265(5) 0.0036(5) 0.0142(5) -0.0010(5)
C15 0.0408(6) 0.0322(6) 0.0213(5) -0.0051(5) 0.0042(5) -0.0013(5)
C16 0.0219(5) 0.0401(7) 0.0392(6) -0.0016(5) 0.0071(5) -0.0070(5)
C17 0.0324(6) 0.0328(6) 0.0334(6) -0.0019(5) 0.0121(5) 0.0086(5)

loop_
_atom_type_symbol
_atom_type_description
_atom_type_scat_dispersion_real
_atom_type_scat_dispersion_imag
_atom_type_scat_source
C C 0.0181 0.0091 'International Tables Vol C Tables 4.2.6.8 and 6.1.1.4'
H H 0 0 'International Tables Vol C Tables 4.2.6.8 and 6.1.1.4'
N N 0.0311 0.018 'International Tables Vol C Tables 4.2.6.8 and 6.1.1.4'
O O 0.0492 0.0322 'International Tables Vol C Tables 4.2.6.8 and 6.1.1.4'

loop_
_exptl_crystal_face_index_h
_exptl_crystal_face_index_k
_exptl_crystal_face_index_l
_exptl_crystal_face_perp_dist
-1 4 0 0.1894
-5 0 -8 0.1063
0 -4 -1 0.2074
5 0 8 0.0872
11 1 -6 0.0944
0 1 10 0.1343
-10 0 9 0.0689
-7 -2 -5 0.1047
1 0 -1 0.0923
-7 0 11 0.0758

loop_
_geom_angle_atom_site_label_1
_geom_angle_atom_site_label_2
_geom_angle_atom_site_label_3
_geom_angle
C1 O2 C9 118.02(8)
C4 O3 C3 113.80(8)
C5 O4 C4 114.40(8)
O5 N1 C11 116.02(8)
O5 N1 C12 116.17(8)
C12 N1 C11 124.07(8)
O1 C1 O2 123.99(10)
O1 C1 C2 124.54(9)
O2 C1 C2 111.38(8)
C1 C2 C6 107.44(9)
C3 C2 C1 112.19(8)
C3 C2 C6 110.23(9)
C5 C2 C1 109.08(8)
C5 C2 C3 107.61(8)
C5 C2 C6 110.29(9)
O3 C3 C2 110.98(8)
O3 C3 H3A 109.4
O3 C3 H3B 109.4
C2 C3 H3A 109.4
C2 C3 H3B 109.4
H3A C3 H3B 108
O3 C4 O4 110.10(8)
O3 C4 C7 106.29(9)
O3 C4 C8 112.04(8)
O4 C4 C7 105.27(8)
O4 C4 C8 111.23(9)
C7 C4 C8 111.59(9)
O4 C5 C2 110.67(8)
O4 C5 H5A 109.5
O4 C5 H5B 109.5
C2 C5 H5A 109.5
C2 C5 H5B 109.5
H5A C5 H5B 108.1
C2 C6 H6A 109.5
C2 C6 H6B 109.5
C2 C6 H6C 109.5
H6A C6 H6B 109.5
H6A C6 H6C 109.5
H6B C6 H6C 109.5
C4 C7 H7A 109.5
C4 C7 H7B 109.5
C4 C7 H7C 109.5
H7A C7 H7B 109.5
H7A C7 H7C 109.5
H7B C7 H7C 109.5
C4 C8 H8A 109.5
C4 C8 H8B 109.5
C4 C8 H8C 109.5
H8A C8 H8B 109.5
H8A C8 H8C 109.5
H8B C8 H8C 109.5
O2 C9 H9 111
O2 C9 C10 109.99(8)
O2 C9 C13 104.67(8)
C10 C9 H9 111
C13 C9 H9 111
C13 C9 C10 109.13(8)
C9 C10 H10A 109.1
C9 C10 H10B 109.1
C9 C10 C11 112.45(8)
H10A C10 H10B 107.8
C11 C10 H10A 109.1
C11 C10 H10B 109.1
N1 C11 C10 109.78(8)
N1 C11 C14 107.03(9)
N1 C11 C15 109.54(9)
C14 C11 C10 108.98(9)
C14 C11 C15 109.91(9)
C15 C11 C10 111.49(9)
N1 C12 C13 109.80(8)
N1 C12 C16 109.15(9)
N1 C12 C17 107.82(9)
C13 C12 C16 111.85(9)
C17 C12 C13 108.84(9)
C17 C12 C16 109.29(9)
C9 C13 C12 113.23(8)
C9 C13 H13A 108.9
C9 C13 H13B 108.9
C12 C13 H13A 108.9
C12 C13 H13B 108.9
H13A C13 H13B 107.7
C11 C14 H14A 109.5
C11 C14 H14B 109.5
C11 C14 H14C 109.5
H14A C14 H14B 109.5
H14A C14 H14C 109.5
H14B C14 H14C 109.5
C11 C15 H15A 109.5
C11 C15 H15B 109.5
C11 C15 H15C 109.5
H15A C15 H15B 109.5
H15A C15 H15C 109.5
H15B C15 H15C 109.5
C12 C16 H16A 109.5
C12 C16 H16B 109.5
C12 C16 H16C 109.5
H16A C16 H16B 109.5
H16A C16 H16C 109.5
H16B C16 H16C 109.5
C12 C17 H17A 109.5
C12 C17 H17B 109.5
C12 C17 H17C 109.5
H17A C17 H17B 109.5
H17A C17 H17C 109.5
H17B C17 H17C 109.5

loop_
_geom_bond_atom_site_label_1
_geom_bond_atom_site_label_2
_geom_bond_distance
O1 C1 1.2042(13)
O2 C1 1.3326(13)
O2 C9 1.4579(11)
O3 C3 1.4304(13)
O3 C4 1.4257(12)
O4 C4 1.4297(12)
O4 C5 1.4247(12)
O5 N1 1.2839(11)
N1 C11 1.4949(13)
N1 C12 1.4923(13)
C1 C2 1.5306(14)
C2 C3 1.5294(14)
C2 C5 1.5261(14)
C2 C6 1.5341(14)
C3 H3A 0.99
C3 H3B 0.99
C4 C7 1.5131(15)
C4 C8 1.5246(14)
C5 H5A 0.99
C5 H5B 0.99
C6 H6A 0.98
C6 H6B 0.98
C6 H6C 0.98
C7 H7A 0.98
C7 H7B 0.98
C7 H7C 0.98
C8 H8A 0.98
C8 H8B 0.98
C8 H8C 0.98
C9 H9 1
C9 C10 1.5118(14)
C9 C13 1.5085(14)
C10 H10A 0.99
C10 H10B 0.99
C10 C11 1.5364(14)
C11 C14 1.5281(15)
C11 C15 1.5356(15)
C12 C13 1.5303(13)
C12 C16 1.5305(15)
C12 C17 1.5253(15)
C13 H13A 0.99
C13 H13B 0.99
C14 H14A 0.98
C14 H14B 0.98
C14 H14C 0.98
C15 H15A 0.98
C15 H15B 0.98
C15 H15C 0.98
C16 H16A 0.98
C16 H16B 0.98
C16 H16C 0.98
C17 H17A 0.98
C17 H17B 0.98
C17 H17C 0.98

loop_
_geom_torsion_atom_site_label_1
_geom_torsion_atom_site_label_2
_geom_torsion_atom_site_label_3
_geom_torsion_atom_site_label_4
_geom_torsion
O1 C1 C2 C3 -148.32(11)
O1 C1 C2 C5 -29.19(14)
O1 C1 C2 C6 90.37(13)
O2 C1 C2 C3 35.05(12)
O2 C1 C2 C5 154.18(9)
O2 C1 C2 C6 -86.26(11)
O2 C9 C10 C11 -175.51(8)
O2 C9 C13 C12 178.63(8)
O5 N1 C11 C10 166.32(9)
O5 N1 C11 C14 48.18(12)
O5 N1 C11 C15 -70.95(12)
O5 N1 C12 C13 -166.99(9)
O5 N1 C12 C16 70.06(12)
O5 N1 C12 C17 -48.55(12)
N1 C12 C13 C9 -46.11(11)
C1 O2 C9 C10 -85.01(11)
C1 O2 C9 C13 157.88(9)
C1 C2 C3 O3 66.69(10)
C1 C2 C5 O4 -68.87(11)
C3 O3 C4 O4 -56.06(10)
C3 O3 C4 C7 -169.59(8)
C3 O3 C4 C8 68.28(11)
C3 C2 C5 O4 53.07(10)
C4 O3 C3 C2 56.72(10)
C4 O4 C5 C2 -56.70(11)
C5 O4 C4 O3 56.37(10)
C5 O4 C4 C7 170.54(8)
C5 O4 C4 C8 -68.44(11)
C5 C2 C3 O3 -53.30(10)
C6 C2 C3 O3 -173.61(8)
C6 C2 C5 O4 173.35(8)
C9 O2 C1 O1 1.11(15)
C9 O2 C1 C2 177.76(8)
C9 C10 C11 N1 47.06(11)
C9 C10 C11 C14 163.99(9)
C9 C10 C11 C15 -74.51(11)
C10 C9 C13 C12 60.93(11)
C11 N1 C12 C13 35.71(13)
C11 N1 C12 C16 -87.24(11)
C11 N1 C12 C17 154.15(9)
C12 N1 C11 C10 -36.35(13)
C12 N1 C11 C14 -154.49(9)
C12 N1 C11 C15 86.39(11)
C13 C9 C10 C11 -61.21(11)
C16 C12 C13 C9 75.23(11)
C17 C12 C13 C9 -163.91(9)
